data_7223410
loop_
_publ_author_name
'Chen, Chun-Hong'
'Xu, Guan-Cheng'

_publ_section_title
;
 Synthesis, characterization and disorder--order phase transition of
 inorganic--organic hybrid materials (H2dabco-CH2-Cl)[MIICl4] (M = Co, Zn)
;
_journal_issue 4
_journal_name_full CrystEngComm
_journal_page_first 550
_journal_paper_doi 10.1039/C5CE02059J
_journal_volume 18
_journal_year 2016
_chemical_formula_sum 'C7 H15 Cl5 N2 Zn'
_chemical_formula_weight 369.83
_chemical_name_systematic
; 
 ? 
;
_space_group_IT_number 14
_symmetry_cell_setting monoclinic
_symmetry_space_group_name_Hall '-P 2ybc'
_symmetry_space_group_name_H-M 'P 1 21/c 1'
_atom_sites_solution_hydrogens geom
_atom_sites_solution_primary direct
_atom_sites_solution_secondary difmap
_audit_creation_method SHELXL-97
_audit_update_record
;
2015-12-02 deposited with the CCDC.
2015-12-03 downloaded from the CCDC.
;
_cell_angle_alpha 90.00
_cell_angle_beta 91.262(2)
_cell_angle_gamma 90.00
_cell_formula_units_Z 4
_cell_length_a 10.0664(17)
_cell_length_b 12.075(2)
_cell_length_c 11.0158(19)
_cell_measurement_reflns_used 8310
_cell_measurement_temperature 100(2)
_cell_measurement_theta_max 27.6312
_cell_measurement_theta_min 2.5030
_cell_volume 1338.7(4)
_computing_cell_refinement 'Bruker SMART APEX II'
_computing_data_collection 'Bruker SMART APEX II'
_computing_data_reduction 'Bruker SAINT'
_computing_molecular_graphics 'Bruker SHELXTL'
_computing_publication_material 'Bruker SHELXTL'
_computing_structure_refinement 'SHELXL-97 (Sheldrick, 1997)'
_computing_structure_solution 'SHELXS-97 (Sheldrick, 1990)'
_diffrn_ambient_temperature 100(2)
_diffrn_measured_fraction_theta_full 0.992
_diffrn_measured_fraction_theta_max 0.992
_diffrn_measurement_device_type 'Bruker APEX-II CCD'
_diffrn_measurement_method '\f and \w scans'
_diffrn_radiation_monochromator graphite
_diffrn_radiation_source 'fine-focus sealed tube'
_diffrn_radiation_type MoK\a
_diffrn_radiation_wavelength 0.71073
_diffrn_reflns_av_R_equivalents 0.0207
_diffrn_reflns_av_sigmaI/netI 0.0193
_diffrn_reflns_limit_h_max 12
_diffrn_reflns_limit_h_min -12
_diffrn_reflns_limit_k_max 14
_diffrn_reflns_limit_k_min -14
_diffrn_reflns_limit_l_max 13
_diffrn_reflns_limit_l_min -13
_diffrn_reflns_number 9301
_diffrn_reflns_theta_full 25.10
_diffrn_reflns_theta_max 25.10
_diffrn_reflns_theta_min 2.02
_exptl_absorpt_coefficient_mu 2.802
_exptl_absorpt_correction_T_max 0.5075
_exptl_absorpt_correction_T_min 0.4770
_exptl_absorpt_correction_type multi-scan
_exptl_absorpt_process_details sadabs
_exptl_crystal_colour colourless
_exptl_crystal_density_diffrn 1.835
_exptl_crystal_density_method 'not measured'
_exptl_crystal_description block
_exptl_crystal_F_000 744
_exptl_crystal_size_max 0.31
_exptl_crystal_size_mid 0.28
_exptl_crystal_size_min 0.28
_refine_diff_density_max 0.966
_refine_diff_density_min -0.579
_refine_diff_density_rms 0.142
_refine_ls_extinction_coef 0.0061(14)
_refine_ls_extinction_expression Fc^*^=kFc[1+0.001xFc^2^\l^3^/sin(2\q)]^-1/4^
_refine_ls_extinction_method SHELXL
_refine_ls_goodness_of_fit_ref 1.059
_refine_ls_hydrogen_treatment mixed
_refine_ls_matrix_type full
_refine_ls_number_parameters 140
_refine_ls_number_reflns 2353
_refine_ls_number_restraints 1
_refine_ls_restrained_S_all 1.059
_refine_ls_R_factor_all 0.0409
_refine_ls_R_factor_gt 0.0404
_refine_ls_shift/su_max 0.000
_refine_ls_shift/su_mean 0.000
_refine_ls_structure_factor_coef Fsqd
_refine_ls_weighting_details 'calc w=1/[\s^2^(Fo^2^)+(0.0766P)^2^+15.2955P] where P=(Fo^2^+2Fc^2^)/3'
_refine_ls_weighting_scheme calc
_refine_ls_wR_factor_gt 0.1490
_refine_ls_wR_factor_ref 0.1494
_reflns_number_gt 2290
_reflns_number_total 2353
_reflns_threshold_expression >2sigma(I)
_cod_data_source_file c5ce02059j2.cif
_cod_data_source_block Zn100K
_cod_depositor_comments
;
The following automatic conversions were performed:

'_symmetry_cell_setting' value 'Monoclinic' changed to 'monoclinic'
according to
/usr/data/users/saulius/crontab/automatic-downloads/rss-feeds/RSC/lib/dictionaries/cif_core.dic
dictionary named 'cif_core.dic' version 2.4.2 from 2011-04-26.

Automatic conversion script
Id: cif_fix_values 4268 2015-11-12 08:31:59Z antanas 

 Adding full bibliography for 7223407--7223410.cif.
;
_cod_original_sg_symbol_H-M P2(1)/c
_cod_database_code 7223410

loop_
_symmetry_equiv_pos_as_xyz
'x, y, z'
'-x, y+1/2, -z+1/2'
'-x, -y, -z'
'x, -y-1/2, z-1/2'

loop_
_atom_site_label
_atom_site_type_symbol
_atom_site_fract_x
_atom_site_fract_y
_atom_site_fract_z
_atom_site_U_iso_or_equiv
_atom_site_adp_type
_atom_site_occupancy
_atom_site_symmetry_multiplicity
_atom_site_calc_flag
_atom_site_refinement_flags
Zn1 Zn 0.72975(6) 0.92502(5) 0.21122(6) 0.0115(3) Uani 1 1 d .
Cl1 Cl 0.72599(19) 0.85094(12) 0.39977(13) 0.0247(4) Uani 1 1 d .
N1 N 0.7502(5) 0.0434(4) 0.6740(4) 0.0111(10) Uani 1 1 d .
C1 C 0.7401(6) 0.1158(5) 0.5616(5) 0.0140(12) Uani 1 1 d .
H1A H 0.6663 0.1691 0.5709 0.017 Uiso 1 1 calc R
H1B H 0.7190 0.0688 0.4901 0.017 Uiso 1 1 calc R
Cl2 Cl 0.91223(13) 0.86596(12) 0.11099(12) 0.0153(4) Uani 1 1 d .
N2 N 0.7529(5) -0.0802(4) 0.8592(4) 0.0129(10) Uani 1 1 d D
H2 H 0.759(7) -0.119(5) 0.929(4) 0.015 Uiso 1 1 d D
C2 C 0.8682(6) -0.0328(5) 0.6714(5) 0.0141(12) Uani 1 1 d .
H2A H 0.9511 0.0112 0.6708 0.017 Uiso 1 1 calc R
H2B H 0.8641 -0.0785 0.5968 0.017 Uiso 1 1 calc R
Cl3 Cl 0.71950(15) 1.10932(12) 0.23033(13) 0.0195(4) Uani 1 1 d .
C3 C 0.8682(6) -0.1076(5) 0.7829(5) 0.0174(12) Uani 1 1 d .
H3A H 0.8630 -0.1860 0.7573 0.021 Uiso 1 1 calc R
H3B H 0.9517 -0.0971 0.8306 0.021 Uiso 1 1 calc R
Cl4 Cl 0.56053(14) 0.85251(12) 0.09610(12) 0.0156(4) Uani 1 1 d .
C4 C 0.7603(6) 0.0380(5) 0.8993(5) 0.0118(11) Uani 1 1 d .
H4A H 0.8427 0.0503 0.9481 0.014 Uiso 1 1 calc R
H4B H 0.6835 0.0556 0.9505 0.014 Uiso 1 1 calc R
Cl5 Cl 0.88745(15) 0.18900(12) 0.53600(13) 0.0193(4) Uani 1 1 d .
C5 C 0.7591(6) 0.1131(5) 0.7881(5) 0.0149(12) Uani 1 1 d .
H5A H 0.6822 0.1640 0.7907 0.018 Uiso 1 1 calc R
H5B H 0.8413 0.1581 0.7878 0.018 Uiso 1 1 calc R
C6 C 0.6243(6) -0.0245(5) 0.6764(5) 0.0144(12) Uani 1 1 d .
H6A H 0.6179 -0.0716 0.6029 0.017 Uiso 1 1 calc R
H6B H 0.5462 0.0253 0.6764 0.017 Uiso 1 1 calc R
C7 C 0.6243(6) -0.0972(5) 0.7893(5) 0.0163(12) Uani 1 1 d .
H7C H 0.5484 -0.0773 0.8406 0.020 Uiso 1 1 calc R
H7A H 0.6151 -0.1759 0.7656 0.020 Uiso 1 1 calc R

loop_
_atom_site_aniso_label
_atom_site_aniso_U_11
_atom_site_aniso_U_22
_atom_site_aniso_U_33
_atom_site_aniso_U_23
_atom_site_aniso_U_13
_atom_site_aniso_U_12
Zn1 0.0126(4) 0.0089(4) 0.0130(4) -0.0003(2) 0.0015(3) 0.0001(2)
Cl1 0.0501(11) 0.0122(7) 0.0118(7) -0.0002(5) 0.0022(6) -0.0019(7)
N1 0.014(2) 0.008(2) 0.011(2) 0.0012(18) 0.0009(18) 0.0001(19)
C1 0.013(3) 0.016(3) 0.014(3) 0.006(2) 0.002(2) 0.000(2)
Cl2 0.0092(7) 0.0188(7) 0.0180(7) 0.0011(5) 0.0013(5) 0.0021(5)
N2 0.015(2) 0.011(2) 0.013(2) 0.0016(18) -0.0009(19) -0.0015(19)
C2 0.007(3) 0.016(3) 0.019(3) 0.001(2) 0.003(2) 0.003(2)
Cl3 0.0270(8) 0.0089(7) 0.0225(7) -0.0011(5) -0.0002(6) -0.0011(6)
C3 0.016(3) 0.015(3) 0.022(3) 0.002(2) 0.004(2) 0.009(2)
Cl4 0.0106(7) 0.0182(7) 0.0181(7) -0.0017(5) 0.0002(5) -0.0003(5)
C4 0.012(3) 0.009(3) 0.014(3) -0.002(2) 0.001(2) 0.000(2)
Cl5 0.0210(8) 0.0180(7) 0.0190(7) 0.0019(5) 0.0062(6) -0.0068(6)
C5 0.019(3) 0.014(3) 0.012(3) -0.004(2) 0.000(2) -0.002(2)
C6 0.010(3) 0.017(3) 0.016(3) 0.002(2) 0.001(2) -0.003(2)
C7 0.014(3) 0.013(3) 0.021(3) 0.004(2) -0.006(2) -0.009(2)

loop_
_atom_type_symbol
_atom_type_description
_atom_type_scat_dispersion_real
_atom_type_scat_dispersion_imag
_atom_type_scat_source
C C 0.0033 0.0016 'International Tables Vol C Tables 4.2.6.8 and 6.1.1.4'
H H 0.0000 0.0000 'International Tables Vol C Tables 4.2.6.8 and 6.1.1.4'
N N 0.0061 0.0033 'International Tables Vol C Tables 4.2.6.8 and 6.1.1.4'
Zn Zn 0.2839 1.4301 'International Tables Vol C Tables 4.2.6.8 and 6.1.1.4'
Cl Cl 0.1484 0.1585 'International Tables Vol C Tables 4.2.6.8 and 6.1.1.4'

loop_
_geom_angle_atom_site_label_1
_geom_angle_atom_site_label_2
_geom_angle_atom_site_label_3
_geom_angle
Cl3 Zn1 Cl1 107.76(6)
Cl3 Zn1 Cl4 113.54(6)
Cl1 Zn1 Cl4 109.38(6)
Cl3 Zn1 Cl2 113.34(6)
Cl1 Zn1 Cl2 110.55(6)
Cl4 Zn1 Cl2 102.18(6)
C2 N1 C6 109.4(4)
C2 N1 C5 108.9(4)
C6 N1 C5 108.8(4)
C2 N1 C1 112.1(4)
C6 N1 C1 106.6(4)
C5 N1 C1 111.0(4)
N1 C1 Cl5 112.3(4)
N1 C1 H1A 109.1
Cl5 C1 H1A 109.1
N1 C1 H1B 109.1
Cl5 C1 H1B 109.1
H1A C1 H1B 107.9
C3 N2 C4 110.2(5)
C3 N2 C7 110.8(5)
C4 N2 C7 108.5(4)
C3 N2 H2 109(5)
C4 N2 H2 104(4)
C7 N2 H2 114(4)
N1 C2 C3 109.5(4)
N1 C2 H2A 109.8
C3 C2 H2A 109.8
N1 C2 H2B 109.8
C3 C2 H2B 109.8
H2A C2 H2B 108.2
N2 C3 C2 109.8(5)
N2 C3 H3A 109.7
C2 C3 H3A 109.7
N2 C3 H3B 109.7
C2 C3 H3B 109.7
H3A C3 H3B 108.2
N2 C4 C5 109.3(4)
N2 C4 H4A 109.8
C5 C4 H4A 109.8
N2 C4 H4B 109.8
C5 C4 H4B 109.8
H4A C4 H4B 108.3
N1 C5 C4 109.6(5)
N1 C5 H5A 109.7
C4 C5 H5A 109.7
N1 C5 H5B 109.7
C4 C5 H5B 109.7
H5A C5 H5B 108.2
N1 C6 C7 110.0(4)
N1 C6 H6A 109.7
C7 C6 H6A 109.7
N1 C6 H6B 109.7
C7 C6 H6B 109.7
H6A C6 H6B 108.2
N2 C7 C6 108.9(5)
N2 C7 H7C 109.9
C6 C7 H7C 109.9
N2 C7 H7A 109.9
C6 C7 H7A 109.9
H7C C7 H7A 108.3

loop_
_geom_bond_atom_site_label_1
_geom_bond_atom_site_label_2
_geom_bond_distance
Zn1 Cl3 2.2380(16)
Zn1 Cl1 2.2626(16)
Zn1 Cl4 2.2762(15)
Zn1 Cl2 2.2784(15)
N1 C2 1.503(7)
N1 C6 1.511(7)
N1 C5 1.513(7)
N1 C1 1.517(7)
C1 Cl5 1.755(6)
C1 H1A 0.9900
C1 H1B 0.9900
N2 C3 1.484(8)
N2 C4 1.496(7)
N2 C7 1.505(7)
N2 H2 0.91(2)
C2 C3 1.524(8)
C2 H2A 0.9900
C2 H2B 0.9900
C3 H3A 0.9900
C3 H3B 0.9900
C4 C5 1.523(8)
C4 H4A 0.9900
C4 H4B 0.9900
C5 H5A 0.9900
C5 H5B 0.9900
C6 C7 1.522(8)
C6 H6A 0.9900
C6 H6B 0.9900
C7 H7C 0.9900
C7 H7A 0.9900
